data_4316202
loop_
_publ_author_name
'Vlad M. Iluc'
'Carl A. Laskowski'
'Carl K. Brozek'
'Nicole D. Harrold'
'Gregory L. Hillhouse'

_publ_section_title
;
 Monomeric and Dimeric Disulfide Complexes of Nickel(II)
;
_journal_name_full 'Inorganic Chemistry'
_journal_page_first 6817
_journal_page_last 6819
_journal_paper_doi 10.1021/ic101242c
_journal_volume 49
_journal_year 2010
_chemical_formula_sum 'C22 H34 Ni P2 S2'
_chemical_formula_weight 483.26
_chemical_name_systematic
;
 ?
;
_space_group_IT_number 15
_symmetry_cell_setting monoclinic
_symmetry_space_group_name_Hall '-C 2yc'
_symmetry_space_group_name_H-M 'C 1 2/c 1'
_atom_sites_solution_hydrogens geom
_atom_sites_solution_primary direct
_atom_sites_solution_secondary difmap
_audit_creation_method SHELXL-97
_cell_angle_alpha 90.00
_cell_angle_beta 113.684(6)
_cell_angle_gamma 90.00
_cell_formula_units_Z 4
_cell_length_a 16.380(5)
_cell_length_b 11.628(4)
_cell_length_c 16.757(6)
_cell_measurement_reflns_used 331
_cell_measurement_temperature 100(2)
_cell_measurement_theta_max 25.33
_cell_measurement_theta_min 1.45
_cell_volume 2922.8(17)
_computing_cell_refinement 'Bruker SMART'
_computing_data_collection 'Bruker SMART'
_computing_data_reduction 'Bruker SAINT'
_computing_molecular_graphics 'Bruker SHELXTL'
_computing_publication_material 'Bruker SHELXTL'
_computing_structure_refinement 'SHELXL-97 (Sheldrick, 1997)'
_computing_structure_solution 'SHELXS-97 (Sheldrick, 1990)'
_diffrn_ambient_temperature 100(2)
_diffrn_measured_fraction_theta_full 0.999
_diffrn_measured_fraction_theta_max 0.999
_diffrn_measurement_device_type 'CCD area detector'
_diffrn_measurement_method 'phi and omega scans'
_diffrn_radiation_monochromator graphite
_diffrn_radiation_source 'fine-focus sealed tube'
_diffrn_radiation_type MoK\a
_diffrn_radiation_wavelength 0.71073
_diffrn_reflns_av_R_equivalents 0.0905
_diffrn_reflns_av_sigmaI/netI 0.0799
_diffrn_reflns_limit_h_max 19
_diffrn_reflns_limit_h_min -18
_diffrn_reflns_limit_k_max 7
_diffrn_reflns_limit_k_min -13
_diffrn_reflns_limit_l_max 19
_diffrn_reflns_limit_l_min -19
_diffrn_reflns_number 7472
_diffrn_reflns_theta_full 25.00
_diffrn_reflns_theta_max 25.00
_diffrn_reflns_theta_min 2.22
_exptl_absorpt_coefficient_mu 0.921
_exptl_absorpt_correction_T_max 0.9818
_exptl_absorpt_correction_T_min 0.9468
_exptl_absorpt_correction_type psi-scan
_exptl_absorpt_process_details 'Norton et. al'
_exptl_crystal_colour red
_exptl_crystal_density_diffrn 1.098
_exptl_crystal_density_method 'not measured'
_exptl_crystal_description block
_exptl_crystal_F_000 1024
_exptl_crystal_size_max 0.06
_exptl_crystal_size_mid 0.02
_exptl_crystal_size_min 0.02
_refine_diff_density_max 0.630
_refine_diff_density_min -0.302
_refine_diff_density_rms 0.083
_refine_ls_extinction_method none
_refine_ls_goodness_of_fit_ref 0.966
_refine_ls_hydrogen_treatment constr
_refine_ls_matrix_type full
_refine_ls_number_parameters 138
_refine_ls_number_reflns 2565
_refine_ls_number_restraints 0
_refine_ls_restrained_S_all 0.966
_refine_ls_R_factor_all 0.0539
_refine_ls_R_factor_gt 0.0443
_refine_ls_shift/su_max 0.000
_refine_ls_shift/su_mean 0.000
_refine_ls_structure_factor_coef Fsqd
_refine_ls_weighting_details 'calc w=1/[\s^2^(Fo^2^)+(0.0411P)^2^+0.0000P] where P=(Fo^2^+2Fc^2^)/3'
_refine_ls_weighting_scheme calc
_refine_ls_wR_factor_gt 0.0987
_refine_ls_wR_factor_ref 0.1014
_reflns_number_gt 2048
_reflns_number_total 2565
_reflns_threshold_expression >2sigma(I)
_cod_data_source_file ic101242c_si_002_2.cif
_cod_data_source_block 2
_cod_depositor_comments
;
The following automatic conversions were performed:

'_exptl_absorpt_correction_type' value 'Psi-Scan' changed to
'psi-scan' according to the built-in table from CIF Core dictionary
named 'cif_core.dic' version 2.4.1 from 2010-06-29.

Automatic conversion script
Id: cif_fix_values 1646 2011-03-28 12:23:43Z adriana 
;
_cod_original_cell_volume 2922.7(17)
_cod_database_code 4316202

loop_
_symmetry_equiv_pos_as_xyz
'x, y, z'
'-x, y, -z+1/2'
'x+1/2, y+1/2, z'
'-x+1/2, y+1/2, -z+1/2'
'-x, -y, -z'
'x, -y, z-1/2'
'-x+1/2, -y+1/2, -z'
'x+1/2, -y+1/2, z-1/2'

loop_
_atom_site_label
_atom_site_type_symbol
_atom_site_fract_x
_atom_site_fract_y
_atom_site_fract_z
_atom_site_U_iso_or_equiv
_atom_site_adp_type
_atom_site_occupancy
_atom_site_symmetry_multiplicity
_atom_site_calc_flag
_atom_site_refinement_flags
_atom_site_disorder_assembly
_atom_site_disorder_group
Ni Ni 0.0000 0.10310(4) 0.2500 0.02380(18) Uani 1 2 d S . .
S10 S 0.0187(6) -0.0605(2) 0.1931(6) 0.0326(15) Uani 0.477(17) 1 d P . .
P P 0.07400(5) 0.22220(6) 0.20876(4) 0.0194(2) Uani 1 1 d . . .
C16 C 0.0000 0.4305(4) 0.2500 0.0305(10) Uani 1 2 d S . .
C11 C 0.04331(19) 0.3754(3) 0.2005(2) 0.0293(7) Uani 1 1 d . . .
C31 C 0.19089(18) 0.2233(3) 0.29057(19) 0.0304(7) Uani 1 1 d . . .
H31A H 0.2133 0.1425 0.2953 0.037 Uiso 1 1 calc R . .
C21 C 0.0821(2) 0.1901(3) 0.1041(2) 0.0342(8) Uani 1 1 d . . .
H21A H 0.1151 0.2550 0.0913 0.041 Uiso 1 1 calc R . .
C12 C 0.0755(2) 0.4438(3) 0.1522(3) 0.0523(10) Uani 1 1 d . . .
H12A H 0.1025 0.4070 0.1182 0.063 Uiso 1 1 calc R . .
C15 C 0.0000 0.5548(4) 0.2500 0.0443(13) Uani 1 2 d S . .
C22 C 0.1354(3) 0.0795(3) 0.1093(3) 0.0618(13) Uani 1 1 d . . .
H22A H 0.1394 0.0662 0.0532 0.093 Uiso 1 1 calc R . .
H22B H 0.1053 0.0143 0.1228 0.093 Uiso 1 1 calc R . .
H22C H 0.1955 0.0876 0.1551 0.093 Uiso 1 1 calc R . .
C32 C 0.1941(2) 0.2558(3) 0.3798(2) 0.0494(10) Uani 1 1 d . . .
H32A H 0.2560 0.2541 0.4227 0.074 Uiso 1 1 calc R . .
H32B H 0.1585 0.2010 0.3968 0.074 Uiso 1 1 calc R . .
H32C H 0.1698 0.3334 0.3773 0.074 Uiso 1 1 calc R . .
C33 C 0.25508(19) 0.2983(3) 0.2677(2) 0.0462(10) Uani 1 1 d . . .
H33A H 0.3156 0.2893 0.3125 0.069 Uiso 1 1 calc R . .
H33B H 0.2370 0.3790 0.2649 0.069 Uiso 1 1 calc R . .
H33C H 0.2538 0.2746 0.2111 0.069 Uiso 1 1 calc R . .
C13 C 0.0708(3) 0.5633(3) 0.1502(3) 0.0715(14) Uani 1 1 d . . .
H13A H 0.0918 0.6055 0.1137 0.086 Uiso 1 1 calc R . .
C23 C -0.0104(2) 0.1857(4) 0.0308(2) 0.0629(12) Uani 1 1 d . . .
H23A H -0.0053 0.1691 -0.0244 0.094 Uiso 1 1 calc R . .
H23B H -0.0400 0.2601 0.0265 0.094 Uiso 1 1 calc R . .
H23C H -0.0455 0.1252 0.0429 0.094 Uiso 1 1 calc R . .
C14 C 0.0365(2) 0.6185(3) 0.1997(3) 0.0610(12) Uani 1 1 d . . .
H14A H 0.0366 0.7002 0.2012 0.073 Uiso 1 1 calc R . .
S20 S 0.0600(7) -0.0599(2) 0.2371(7) 0.0419(18) Uani 0.523(17) 1 d P . .

loop_
_atom_site_aniso_label
_atom_site_aniso_U_11
_atom_site_aniso_U_22
_atom_site_aniso_U_33
_atom_site_aniso_U_23
_atom_site_aniso_U_13
_atom_site_aniso_U_12
Ni 0.0284(3) 0.0147(3) 0.0387(3) 0.000 0.0245(3) 0.000
S10 0.046(3) 0.0160(9) 0.053(3) -0.0014(12) 0.038(3) -0.0011(12)
P 0.0205(4) 0.0177(4) 0.0230(4) 0.0005(3) 0.0118(3) -0.0011(3)
C16 0.028(2) 0.021(2) 0.046(3) 0.000 0.018(2) 0.000
C11 0.0289(17) 0.0202(16) 0.0398(18) 0.0058(13) 0.0149(14) 0.0018(14)
C31 0.0191(15) 0.0330(18) 0.0367(18) 0.0061(14) 0.0087(13) 0.0003(14)
C21 0.048(2) 0.0323(18) 0.0348(18) -0.0042(14) 0.0294(16) -0.0134(16)
C12 0.071(3) 0.0292(19) 0.082(3) 0.0192(19) 0.057(2) 0.0107(19)
C15 0.041(3) 0.021(2) 0.083(4) 0.000 0.037(3) 0.000
C22 0.109(3) 0.035(2) 0.085(3) -0.017(2) 0.084(3) -0.016(2)
C32 0.0307(19) 0.073(3) 0.0329(19) 0.0010(18) 0.0001(14) -0.0101(19)
C33 0.0229(17) 0.060(3) 0.050(2) 0.0111(18) 0.0087(16) -0.0110(17)
C13 0.094(3) 0.032(2) 0.126(4) 0.031(2) 0.083(3) 0.015(2)
C23 0.075(3) 0.091(3) 0.0224(18) -0.0096(19) 0.0195(19) -0.036(2)
C14 0.064(3) 0.0152(18) 0.124(4) 0.013(2) 0.058(3) 0.0062(18)
S20 0.059(3) 0.0192(9) 0.074(4) 0.0009(13) 0.054(4) 0.0057(12)

loop_
_atom_type_symbol
_atom_type_description
_atom_type_scat_dispersion_real
_atom_type_scat_dispersion_imag
_atom_type_scat_source
C C 0.0033 0.0016 'International Tables Vol C Tables 4.2.6.8 and 6.1.1.4'
H H 0.0000 0.0000 'International Tables Vol C Tables 4.2.6.8 and 6.1.1.4'
P P 0.1023 0.0942 'International Tables Vol C Tables 4.2.6.8 and 6.1.1.4'
S S 0.1246 0.1234 'International Tables Vol C Tables 4.2.6.8 and 6.1.1.4'
Ni Ni 0.3393 1.1124 'International Tables Vol C Tables 4.2.6.8 and 6.1.1.4'

loop_
_geom_angle_atom_site_label_1
_geom_angle_atom_site_label_2
_geom_angle_atom_site_label_3
_geom_angle
_geom_angle_site_symmetry_1
_geom_angle_site_symmetry_3
_geom_angle_publ_flag
P Ni P 98.89(5) . 2 ?
P Ni S20 101.23(8) . . ?
P Ni S20 158.92(9) 2 . ?
P Ni S20 158.92(9) . 2 ?
P Ni S20 101.23(8) 2 2 ?
S20 Ni S20 59.7(2) . 2 ?
P Ni S10 102.98(7) . . ?
P Ni S10 153.85(18) 2 . ?
S20 Ni S10 20.34(8) . . ?
S20 Ni S10 55.97(6) 2 . ?
P Ni S10 153.85(18) . 2 ?
P Ni S10 102.98(7) 2 2 ?
S20 Ni S10 55.97(6) . 2 ?
S20 Ni S10 20.34(8) 2 2 ?
S10 Ni S10 60.7(2) . 2 ?
S20 S10 S20 88.0(7) . 2 ?
S20 S10 Ni 78.5(4) . . ?
S20 S10 Ni 61.56(14) 2 . ?
S20 S10 S10 67.6(6) . 2 ?
S20 S10 S10 20.36(15) 2 2 ?
Ni S10 S10 59.66(11) . 2 ?
C11 P C21 104.23(14) . . ?
C11 P C31 102.62(14) . . ?
C21 P C31 104.85(14) . . ?
C11 P Ni 118.66(10) . . ?
C21 P Ni 116.31(10) . . ?
C31 P Ni 108.54(10) . . ?
C11 C16 C11 127.2(4) . 2 ?
C11 C16 C15 116.4(2) . . ?
C11 C16 C15 116.4(2) 2 . ?
C12 C11 C16 118.3(3) . . ?
C12 C11 P 116.3(2) . . ?
C16 C11 P 124.8(2) . . ?
C32 C31 C33 110.4(3) . . ?
C32 C31 P 110.2(2) . . ?
C33 C31 P 115.4(2) . . ?
C23 C21 C22 112.2(3) . . ?
C23 C21 P 110.2(2) . . ?
C22 C21 P 111.8(2) . . ?
C11 C12 C13 123.9(4) . . ?
C14 C15 C14 117.3(5) . 2 ?
C14 C15 C16 121.4(2) . . ?
C14 C15 C16 121.4(2) 2 . ?
C14 C13 C12 119.9(4) . . ?
C13 C14 C15 119.9(4) . . ?
S10 S20 S10 92.0(7) . 2 ?
S10 S20 S20 71.2(7) . 2 ?
S10 S20 S20 20.86(7) 2 2 ?
S10 S20 Ni 81.2(4) . . ?
S10 S20 Ni 62.47(13) 2 . ?
S20 S20 Ni 60.16(11) 2 . ?

loop_
_geom_bond_atom_site_label_1
_geom_bond_atom_site_label_2
_geom_bond_distance
_geom_bond_site_symmetry_2
_geom_bond_publ_flag
Ni P 2.1302(9) . ?
Ni P 2.1302(9) 2 ?
Ni S20 2.185(3) . ?
Ni S20 2.185(3) 2 ?
Ni S10 2.204(3) . ?
Ni S10 2.204(3) 2 ?
S10 S20 0.775(3) . ?
S10 S20 2.059(2) 2 ?
S10 S10 2.226(9) 2 ?
P C11 1.841(3) . ?
P C21 1.850(3) . ?
P C31 1.854(3) . ?
C16 C11 1.440(3) . ?
C16 C11 1.440(3) 2 ?
C16 C15 1.446(6) . ?
C11 C12 1.382(4) . ?
C31 C32 1.523(4) . ?
C31 C33 1.528(4) . ?
C21 C23 1.521(4) . ?
C21 C22 1.537(4) . ?
C12 C13 1.391(5) . ?
C15 C14 1.422(4) . ?
C15 C14 1.422(4) 2 ?
C13 C14 1.337(5) . ?
S20 S10 2.059(2) 2 ?
S20 S20 2.175(9) 2 ?
